data_7242001
loop_
_publ_author_name
'Liebing, Phil'
'Oehler, Florian'
'Witzorke, Juliane'
'Schmeide, Marten'

_publ_section_title
;
 From zero- to three-dimensional heterobimetallic coordination polymers
 with the [Pt{SSC-N(CH2COO)2}2]4&#x2212; metalloligand
;
_journal_issue 45
_journal_name_full CrystEngComm
_journal_page_first 7838
_journal_page_last 7846
_journal_paper_doi 10.1039/D0CE01389G
_journal_volume 22
_journal_year 2020
_chemical_formula_moiety 'C10 H16 N2 O12 Pt S4 Sr2'
_chemical_formula_sum 'C10 H16 N2 O12 Pt S4 Sr2'
_chemical_formula_weight 854.82
_space_group_crystal_system triclinic
_space_group_IT_number 2
_space_group_name_Hall '-P 1'
_space_group_name_H-M_alt 'P -1'
_atom_sites_solution_hydrogens mixed
_atom_sites_solution_primary dual
_audit_block_doi 10.5517/ccdc.csd.cc266msv
_audit_creation_date 2020-09-15
_audit_creation_method
;
Olex2 1.2
(compiled 2018.05.29 svn.r3508 for OlexSys, GUI svn.r5506)
;
_audit_update_record
;
2020-09-15 deposited with the CCDC.	2020-10-14 downloaded from the CCDC.
;
_cell_angle_alpha 94.147(7)
_cell_angle_beta 101.197(7)
_cell_angle_gamma 114.893(7)
_cell_formula_units_Z 1
_cell_length_a 6.8663(6)
_cell_length_b 7.9281(7)
_cell_length_c 11.5395(10)
_cell_measurement_reflns_used 4438
_cell_measurement_temperature 133.15
_cell_measurement_theta_max 24.996
_cell_measurement_theta_min 2.876
_cell_volume 550.53(9)
_computing_cell_refinement 'X-Area (STOE & Cie, 2018/12)'
_computing_data_collection 'X-Area (STOE & Cie, 2018/12)'
_computing_data_reduction 'X-Area and X-Red (STOE & Cie, 2018/12)'
_computing_molecular_graphics 'Olex2 (Dolomanov et al., 2009)'
_computing_publication_material 'Olex2 (Dolomanov et al., 2009)'
_computing_structure_refinement 'ShelXL (Sheldrick, 2015)'
_computing_structure_solution 'ShelXT (Sheldrick, 2015)'
_diffrn_ambient_temperature 133.15
_diffrn_detector_area_resol_mean 6.67
_diffrn_measured_fraction_theta_full 0.997
_diffrn_measured_fraction_theta_max 0.997
_diffrn_measurement_device_type 'STOE IPDS 2T'
_diffrn_measurement_method 'omega scans'
_diffrn_radiation_type MoK\a
_diffrn_radiation_wavelength 0.71073
_diffrn_reflns_av_R_equivalents 0.0864
_diffrn_reflns_av_unetI/netI 0.0710
_diffrn_reflns_Laue_measured_fraction_full 0.997
_diffrn_reflns_Laue_measured_fraction_max 0.997
_diffrn_reflns_limit_h_max 8
_diffrn_reflns_limit_h_min -8
_diffrn_reflns_limit_k_max 9
_diffrn_reflns_limit_k_min -9
_diffrn_reflns_limit_l_max 13
_diffrn_reflns_limit_l_min -13
_diffrn_reflns_number 4438
_diffrn_reflns_point_group_measured_fraction_full 0.997
_diffrn_reflns_point_group_measured_fraction_max 0.997
_diffrn_reflns_theta_full 24.996
_diffrn_reflns_theta_max 24.996
_diffrn_reflns_theta_min 2.876
_diffrn_source 'fine-focus sealed tube'
_exptl_absorpt_coefficient_mu 11.604
_exptl_absorpt_correction_T_max 0.8741
_exptl_absorpt_correction_T_min 0.3247
_exptl_absorpt_correction_type numerical
_exptl_absorpt_process_details 'X-Area, X-Red and X-Shape (STOE & Cie, 2018/12)'
_exptl_crystal_colour yellow
_exptl_crystal_colour_primary yellow
_exptl_crystal_density_diffrn 2.578
_exptl_crystal_description plate
_exptl_crystal_F_000 404
_exptl_crystal_size_max 0.25
_exptl_crystal_size_mid 0.05
_exptl_crystal_size_min 0.02
_refine_diff_density_max 1.890
_refine_diff_density_min -1.878
_refine_diff_density_rms 0.302
_refine_ls_extinction_coef 0.008(2)
_refine_ls_extinction_expression Fc^*^=kFc[1+0.001xFc^2^\l^3^/sin(2\q)]^-1/4^
_refine_ls_extinction_method 'SHELXL-2018/3 (Sheldrick 2018)'
_refine_ls_goodness_of_fit_ref 1.188
_refine_ls_hydrogen_treatment mixed
_refine_ls_matrix_type full
_refine_ls_number_parameters 155
_refine_ls_number_reflns 1935
_refine_ls_number_restraints 59
_refine_ls_restrained_S_all 1.172
_refine_ls_R_factor_all 0.0849
_refine_ls_R_factor_gt 0.0597
_refine_ls_shift/su_max 0.000
_refine_ls_shift/su_mean 0.000
_refine_ls_structure_factor_coef Fsqd
_refine_ls_weighting_details 'w=1/[\s^2^(Fo^2^)+(0.0721P)^2^+12.3667P] where P=(Fo^2^+2Fc^2^)/3'
_refine_ls_weighting_scheme calc
_refine_ls_wR_factor_gt 0.1477
_refine_ls_wR_factor_ref 0.1799
_reflns_Friedel_coverage 0.000
_reflns_number_gt 1530
_reflns_number_total 1935
_reflns_threshold_expression 'I > 2\s(I)'
_cod_data_source_file d0ce01389g2.cif
_cod_data_source_block li0505
_cod_database_code 7242001
_shelx_shelxl_version_number 2018/3
_shelx_space_group_comment
;
The symmetry employed for this shelxl refinement is uniquely defined
by the following loop, which should always be used as a source of
symmetry information in preference to the above space-group names.
They are only intended as comments.
;
_shelx_estimated_absorpt_t_max 0.801
_shelx_estimated_absorpt_t_min 0.159
_olex2_refinement_description
;
1. Fixed Uiso
 At 1.2 times of:
  All C(H,H) groups
 At 1.5 times of:
  All O(H,H) groups
2. Restrained distances
 O5-H5A = O5-H5B
 0.84 with sigma of 0.02
 O6-H6A = O6-H6B
 0.84 with sigma of 0.02
3. Uiso/Uaniso restraints and constraints
C1 \\sim C2 \\sim O1 \\sim O2: within 2A with sigma of 0.01 and sigma for
terminal atoms of 0.02
C3 \\sim C4 \\sim O3 \\sim O4: within 2A with sigma of 0.01 and sigma for
terminal atoms of 0.02
N1 \\sim C5 \\sim S1 \\sim S2: within 2A with sigma of 0.01 and sigma for
terminal atoms of 0.02
4.a Secondary CH2 refined with riding coordinates:
 C2(H2A,H2B), C4(H4A,H4B)
;
_olex2_submission_special_instructions 'No special instructions were received'

loop_
_space_group_symop_operation_xyz
'x, y, z'
'-x, -y, -z'

loop_
_atom_site_label
_atom_site_type_symbol
_atom_site_fract_x
_atom_site_fract_y
_atom_site_fract_z
_atom_site_U_iso_or_equiv
_atom_site_adp_type
_atom_site_occupancy
_atom_site_site_symmetry_order
_atom_site_calc_flag
_atom_site_refinement_flags_posn
_atom_site_refinement_flags_adp
_atom_site_refinement_flags_occupancy
_atom_site_disorder_assembly
_atom_site_disorder_group
Pt1 Pt 0.000000 1.000000 1.000000 0.0319(4) Uani 1 2 d S T P . .
Sr1 Sr -0.1555(2) 1.1620(2) 0.53268(13) 0.0292(5) Uani 1 1 d . . . . .
S1 S 0.0793(7) 1.2998(6) 0.9562(4) 0.0356(10) Uani 1 1 d . U . . .
S2 S 0.2758(7) 1.0642(6) 0.8983(4) 0.0335(9) Uani 1 1 d . U . . .
O1 O 0.1853(17) 1.1217(16) 0.6192(10) 0.032(2) Uani 1 1 d . U . . .
O2 O 0.5079(17) 1.1529(16) 0.5900(11) 0.032(2) Uani 1 1 d . U . . .
O3 O 0.0418(17) 1.4657(15) 0.6745(10) 0.032(2) Uani 1 1 d . U . . .
O4 O 0.3190(19) 1.7371(16) 0.6605(11) 0.035(2) Uani 1 1 d . U . . .
O5 O -0.2434(19) 0.9284(19) 0.6847(12) 0.041(3) Uani 1 1 d D . . . .
H5A H -0.382(6) 0.88(3) 0.67(2) 0.061 Uiso 1 1 d DR . . . .
H5B H -0.17(3) 1.02(2) 0.740(14) 0.061 Uiso 1 1 d DR . . . .
O6 O 0.171(2) 1.3480(18) 0.4424(13) 0.041(3) Uani 1 1 d D . . . .
H6A H 0.20(3) 1.350(9) 0.376(9) 0.062 Uiso 1 1 d DR . . . .
H6B H 0.19(4) 1.26(2) 0.42(2) 0.062 Uiso 1 1 d DR . . . .
N1 N 0.384(2) 1.401(2) 0.8224(13) 0.034(3) Uani 1 1 d . U . . .
C1 C 0.393(3) 1.198(2) 0.6462(16) 0.034(3) Uani 1 1 d . U . . .
C2 C 0.519(3) 1.351(2) 0.7542(17) 0.037(3) Uani 1 1 d . U . . .
H2A H 0.615365 1.312023 0.809301 0.044 Uiso 1 1 calc R . . . .
H2B H 0.616252 1.466306 0.727716 0.044 Uiso 1 1 calc R . . . .
C3 C 0.237(3) 1.594(2) 0.7073(15) 0.031(3) Uani 1 1 d . U . . .
C4 C 0.382(3) 1.583(2) 0.8179(16) 0.034(3) Uani 1 1 d . U . . .
H4A H 0.535359 1.679274 0.825922 0.041 Uiso 1 1 calc R . . . .
H4B H 0.332897 1.614808 0.887970 0.041 Uiso 1 1 calc R . . . .
C5 C 0.263(3) 1.274(2) 0.8825(15) 0.034(3) Uani 1 1 d . U . . .

loop_
_atom_site_aniso_label
_atom_site_aniso_U_11
_atom_site_aniso_U_22
_atom_site_aniso_U_33
_atom_site_aniso_U_23
_atom_site_aniso_U_13
_atom_site_aniso_U_12
Pt1 0.0291(6) 0.0328(6) 0.0348(6) 0.0094(4) 0.0136(4) 0.0118(4)
Sr1 0.0199(8) 0.0291(9) 0.0369(9) 0.0053(7) 0.0112(7) 0.0076(6)
S1 0.033(2) 0.037(2) 0.041(2) 0.0094(19) 0.0161(18) 0.0160(18)
S2 0.035(2) 0.034(2) 0.037(2) 0.0128(18) 0.0139(18) 0.0164(18)
O1 0.017(4) 0.034(5) 0.045(6) 0.008(5) 0.014(4) 0.009(4)
O2 0.021(5) 0.031(5) 0.048(6) 0.015(5) 0.017(4) 0.009(4)
O3 0.022(5) 0.031(5) 0.044(6) 0.008(5) 0.013(4) 0.011(4)
O4 0.032(5) 0.036(5) 0.044(6) 0.017(5) 0.021(5) 0.015(5)
O5 0.020(6) 0.048(8) 0.049(8) 0.018(6) 0.011(5) 0.008(5)
O6 0.033(7) 0.045(8) 0.056(8) 0.015(6) 0.022(6) 0.021(6)
N1 0.023(6) 0.036(6) 0.040(6) 0.005(5) 0.008(5) 0.012(5)
C1 0.028(5) 0.027(5) 0.045(6) 0.014(5) 0.014(5) 0.009(4)
C2 0.031(7) 0.028(7) 0.049(8) 0.006(6) 0.018(6) 0.007(6)
C3 0.027(5) 0.032(5) 0.042(6) 0.006(5) 0.016(5) 0.016(4)
C4 0.026(6) 0.034(7) 0.037(7) -0.001(6) 0.010(6) 0.008(6)
C5 0.027(5) 0.038(5) 0.037(5) 0.010(5) 0.016(4) 0.011(4)

loop_
_atom_type_symbol
_atom_type_description
_atom_type_scat_dispersion_real
_atom_type_scat_dispersion_imag
_atom_type_scat_source
C C 0.0033 0.0016 'International Tables Vol C Tables 4.2.6.8 and 6.1.1.4'
H H 0.0000 0.0000 'International Tables Vol C Tables 4.2.6.8 and 6.1.1.4'
N N 0.0061 0.0033 'International Tables Vol C Tables 4.2.6.8 and 6.1.1.4'
O O 0.0106 0.0060 'International Tables Vol C Tables 4.2.6.8 and 6.1.1.4'
Pt Pt -1.7033 8.3905 'International Tables Vol C Tables 4.2.6.8 and 6.1.1.4'
S S 0.1246 0.1234 'International Tables Vol C Tables 4.2.6.8 and 6.1.1.4'
Sr Sr -1.5307 3.2498 'International Tables Vol C Tables 4.2.6.8 and 6.1.1.4'

loop_
_citation_id
_citation_doi
_citation_year
1 10.26434/chemrxiv.12966737 2020

loop_
_geom_angle_atom_site_label_1
_geom_angle_atom_site_label_2
_geom_angle_atom_site_label_3
_geom_angle
_geom_angle_site_symmetry_1
_geom_angle_site_symmetry_3
_geom_angle_publ_flag
S1 Pt1 S1 180.0(2) 2_577 . ?
S2 Pt1 S1 104.57(15) . 2_577 ?
S2 Pt1 S1 75.43(15) . . ?
S2 Pt1 S1 104.57(15) 2_577 . ?
S2 Pt1 S1 75.43(15) 2_577 2_577 ?
S2 Pt1 S2 180.0(2) . 2_577 ?
Sr1 Sr1 Sr1 111.91(7) 2_576 2_476 ?
Sr1 Sr1 H5A 86(4) 2_576 . ?
Sr1 Sr1 H5A 55(2) 2_476 . ?
Sr1 Sr1 H5B 82(4) 2_476 . ?
Sr1 Sr1 H5B 84(4) 2_576 . ?
Sr1 Sr1 H6B 54(3) 2_576 . ?
Sr1 Sr1 H6B 141(4) 2_476 . ?
O1 Sr1 Sr1 39.2(3) . 2_576 ?
O1 Sr1 Sr1 36.7(2) 2_576 2_576 ?
O1 Sr1 Sr1 83.4(2) 2_576 2_476 ?
O1 Sr1 Sr1 136.6(3) . 2_476 ?
O1 Sr1 O1 75.9(4) . 2_576 ?
O1 Sr1 O2 49.1(3) 2_576 2_576 ?
O1 Sr1 O2 115.3(4) . 2_576 ?
O1 Sr1 O4 138.1(4) . 2_586 ?
O1 Sr1 O5 70.7(4) . . ?
O1 Sr1 H5A 86(3) . . ?
O1 Sr1 H5A 87(4) 2_576 . ?
O1 Sr1 H5B 67(5) . . ?
O1 Sr1 H5B 102(3) 2_576 . ?
O1 Sr1 O6 67.4(4) . . ?
O1 Sr1 H6B 59(4) . . ?
O1 Sr1 H6B 65(3) 2_576 . ?
O1 Sr1 C1 97.3(4) . 2_576 ?
O1 Sr1 C1 24.7(4) 2_576 2_576 ?
O2 Sr1 Sr1 143.2(3) 1_455 2_576 ?
O2 Sr1 Sr1 37.2(3) 1_455 2_476 ?
O2 Sr1 Sr1 80.7(2) 2_576 2_576 ?
O2 Sr1 Sr1 34.3(2) 2_576 2_476 ?
O2 Sr1 O1 120.6(4) 1_455 2_576 ?
O2 Sr1 O1 139.6(4) 1_455 . ?
O2 Sr1 O2 71.5(4) 1_455 2_576 ?
O2 Sr1 O4 82.1(4) 1_455 2_586 ?
O2 Sr1 O5 73.7(4) 1_455 . ?
O2 Sr1 H5A 63(4) 2_576 . ?
O2 Sr1 H5A 61(3) 1_455 . ?
O2 Sr1 H5B 74(5) 1_455 . ?
O2 Sr1 H5B 92(2) 2_576 . ?
O2 Sr1 O6 145.5(4) 1_455 . ?
O2 Sr1 H6B 160(4) 1_455 . ?
O2 Sr1 H6B 110(4) 2_576 . ?
O2 Sr1 C1 96.2(4) 1_455 2_576 ?
O2 Sr1 C1 24.7(4) 2_576 2_576 ?
O3 Sr1 Sr1 121.4(3) . 2_576 ?
O3 Sr1 Sr1 121.5(2) . 2_476 ?
O3 Sr1 O1 155.0(3) . 2_576 ?
O3 Sr1 O1 83.5(4) . . ?
O3 Sr1 O2 155.8(3) . 2_576 ?
O3 Sr1 O2 84.3(4) . 1_455 ?
O3 Sr1 O4 101.7(4) . 2_586 ?
O3 Sr1 O5 99.7(4) . . ?
O3 Sr1 H5A 106(4) . . ?
O3 Sr1 H5B 81.7(15) . . ?
O3 Sr1 O6 77.9(4) . . ?
O3 Sr1 H6B 92(3) . . ?
O3 Sr1 C1 178.0(4) . 2_576 ?
O4 Sr1 Sr1 75.7(2) 2_586 2_476 ?
O4 Sr1 Sr1 113.7(3) 2_586 2_576 ?
O4 Sr1 O1 85.0(4) 2_586 2_576 ?
O4 Sr1 O2 74.9(4) 2_586 2_576 ?
O4 Sr1 H5A 130(3) 2_586 . ?
O4 Sr1 H5B 155(5) 2_586 . ?
O4 Sr1 H6B 79(5) 2_586 . ?
O4 Sr1 C1 76.4(4) 2_586 2_576 ?
O5 Sr1 Sr1 70.3(3) . 2_476 ?
O5 Sr1 Sr1 76.1(3) . 2_576 ?
O5 Sr1 O1 86.7(4) . 2_576 ?
O5 Sr1 O2 74.5(4) . 2_576 ?
O5 Sr1 O4 145.7(4) . 2_586 ?
O5 Sr1 H5A 16(2) . . ?
O5 Sr1 H5B 18.1(14) . . ?
O5 Sr1 H6B 127(4) . . ?
O5 Sr1 C1 82.3(5) . 2_576 ?
H5A Sr1 H5B 29(4) . . ?
H5A Sr1 H6B 139(5) . . ?
H5B Sr1 H6B 126(7) . . ?
O6 Sr1 Sr1 70.4(3) . 2_576 ?
O6 Sr1 Sr1 146.2(3) . 2_476 ?
O6 Sr1 O1 81.3(4) . 2_576 ?
O6 Sr1 O2 122.3(4) . 2_576 ?
O6 Sr1 O4 73.1(4) . 2_586 ?
O6 Sr1 O5 138.1(4) . . ?
O6 Sr1 H5A 153(3) . . ?
O6 Sr1 H5B 131(4) . . ?
O6 Sr1 H6B 17(2) . . ?
O6 Sr1 C1 100.7(4) . 2_576 ?
C1 Sr1 Sr1 59.1(3) 2_576 2_576 ?
C1 Sr1 Sr1 59.0(3) 2_576 2_476 ?
C1 Sr1 H5A 76(4) 2_576 . ?
C1 Sr1 H5B 100.3(15) 2_576 . ?
C1 Sr1 H6B 87(3) 2_576 . ?
C5 S1 Pt1 86.5(6) . . ?
C5 S2 Pt1 86.9(6) . . ?
Sr1 O1 Sr1 104.1(4) . 2_576 ?
C1 O1 Sr1 145.4(11) . . ?
C1 O1 Sr1 92.9(10) . 2_576 ?
Sr1 O2 Sr1 108.5(4) 1_655 2_576 ?
C1 O2 Sr1 92.2(10) . 2_576 ?
C1 O2 Sr1 159.1(11) . 1_655 ?
C3 O3 Sr1 135.9(10) . . ?
C3 O4 Sr1 131.3(11) . 2_586 ?
Sr1 O5 H5A 106(10) . . ?
Sr1 O5 H5B 87(10) . . ?
Sr1 O6 H6A 139(10) . . ?
Sr1 O6 H6B 97(10) . . ?
H6A O6 H6B 64(10) . . ?
C4 N1 C2 118.4(14) . . ?
C5 N1 C2 118.5(15) . . ?
C5 N1 C4 123.0(14) . . ?
O1 C1 Sr1 62.4(9) . 2_576 ?
O1 C1 C2 119.4(15) . . ?
O2 C1 Sr1 63.1(9) . 2_576 ?
O2 C1 O1 124.5(17) . . ?
O2 C1 C2 116.2(15) . . ?
C2 C1 Sr1 167.7(12) . 2_576 ?
N1 C2 C1 116.3(14) . . ?
N1 C2 H2A 108.2 . . ?
N1 C2 H2B 108.2 . . ?
C1 C2 H2A 108.2 . . ?
C1 C2 H2B 108.2 . . ?
H2A C2 H2B 107.4 . . ?
O3 C3 C4 117.0(15) . . ?
O4 C3 O3 126.4(16) . . ?
O4 C3 C4 116.5(15) . . ?
N1 C4 C3 115.6(14) . . ?
N1 C4 H4A 108.4 . . ?
N1 C4 H4B 108.4 . . ?
C3 C4 H4A 108.4 . . ?
C3 C4 H4B 108.4 . . ?
H4A C4 H4B 107.4 . . ?
S2 C5 S1 111.0(9) . . ?
N1 C5 S1 124.7(14) . . ?
N1 C5 S2 124.3(13) . . ?

loop_
_geom_bond_atom_site_label_1
_geom_bond_atom_site_label_2
_geom_bond_distance
_geom_bond_site_symmetry_2
_geom_bond_publ_flag
Pt1 S1 2.322(4) . ?
Pt1 S1 2.322(4) 2_577 ?
Pt1 S2 2.315(4) . ?
Pt1 S2 2.315(4) 2_577 ?
Sr1 Sr1 4.201(3) 2_476 ?
Sr1 Sr1 4.085(3) 2_576 ?
Sr1 O1 2.660(11) 2_576 ?
Sr1 O1 2.518(11) . ?
Sr1 O2 2.499(11) 1_455 ?
Sr1 O2 2.676(11) 2_576 ?
Sr1 O3 2.477(11) . ?
Sr1 O4 2.629(12) 2_586 ?
Sr1 O5 2.610(13) . ?
Sr1 H5A 3.0(2) . ?
Sr1 H5B 2.7(2) . ?
Sr1 O6 2.573(13) . ?
Sr1 H6B 2.8(2) . ?
Sr1 C1 2.998(18) 2_576 ?
S1 C5 1.723(17) . ?
S2 C5 1.719(18) . ?
O1 C1 1.25(2) . ?
O2 C1 1.25(2) . ?
O3 C3 1.26(2) . ?
O4 C3 1.25(2) . ?
O5 H5A 0.84(2) . ?
O5 H5B 0.84(2) . ?
O6 H6A 0.84(2) . ?
O6 H6B 0.84(2) . ?
N1 C2 1.47(2) . ?
N1 C4 1.45(2) . ?
N1 C5 1.35(2) . ?
C1 C2 1.50(2) . ?
C2 H2A 0.9900 . ?
C2 H2B 0.9900 . ?
C3 C4 1.49(2) . ?
C4 H4A 0.9900 . ?
C4 H4B 0.9900 . ?

loop_
_geom_hbond_atom_site_label_D
_geom_hbond_atom_site_label_H
_geom_hbond_atom_site_label_A
_geom_hbond_distance_DH
_geom_hbond_distance_HA
_geom_hbond_distance_DA
_geom_hbond_angle_DHA
_geom_hbond_site_symmetry_A
_geom_hbond_publ_flag
O5 H5A O4 0.84(2) 1.84(4) 2.680(16) 167(23) 1_445 yes
O5 H5B S1 0.84(2) 2.89(5) 3.724(14) 170(20) . yes
O6 H6B O5 0.84(2) 2.00(7) 2.819(19) 162(24) 2_576 yes

loop_
_geom_torsion_atom_site_label_1
_geom_torsion_atom_site_label_2
_geom_torsion_atom_site_label_3
_geom_torsion_atom_site_label_4
_geom_torsion
_geom_torsion_site_symmetry_1
_geom_torsion_site_symmetry_2
_geom_torsion_site_symmetry_3
_geom_torsion_site_symmetry_4
_geom_torsion_publ_flag
Pt1 S1 C5 S2 -3.6(8) . . . . ?
Pt1 S1 C5 N1 177.5(15) . . . . ?
Pt1 S2 C5 S1 3.6(8) . . . . ?
Pt1 S2 C5 N1 -177.5(15) . . . . ?
Sr1 O1 C1 Sr1 -120.2(19) . . . 2_576 ?
Sr1 O1 C1 O2 -108(2) . . . . ?
Sr1 O1 C1 O2 12.5(18) 2_576 . . . ?
Sr1 O1 C1 C2 74(3) . . . . ?
Sr1 O1 C1 C2 -166.1(14) 2_576 . . . ?
Sr1 O2 C1 Sr1 -171(3) 1_655 . . 2_576 ?
Sr1 O2 C1 O1 -12.4(18) 2_576 . . . ?
Sr1 O2 C1 O1 176.2(19) 1_655 . . . ?
Sr1 O2 C1 C2 166.2(13) 2_576 . . . ?
Sr1 O2 C1 C2 -5(4) 1_655 . . . ?
Sr1 O3 C3 O4 90(2) . . . . ?
Sr1 O3 C3 C4 -94.8(18) . . . . ?
Sr1 O4 C3 O3 -5(2) 2_586 . . . ?
Sr1 O4 C3 C4 179.2(10) 2_586 . . . ?
Sr1 C1 C2 N1 -95(6) 2_576 . . . ?
O1 C1 C2 N1 0(2) . . . . ?
O2 C1 C2 N1 -178.5(15) . . . . ?
O3 C3 C4 N1 49(2) . . . . ?
O4 C3 C4 N1 -134.9(15) . . . . ?
C2 N1 C4 C3 78.5(19) . . . . ?
C2 N1 C5 S1 -174.3(13) . . . . ?
C2 N1 C5 S2 7(2) . . . . ?
C4 N1 C2 C1 -109.9(17) . . . . ?
C4 N1 C5 S1 3(2) . . . . ?
C4 N1 C5 S2 -175.4(13) . . . . ?
C5 N1 C2 C1 68(2) . . . . ?
C5 N1 C4 C3 -99.2(19) . . . . ?
